data_4064362
loop_
_publ_author_name
'Xiang, Li'
'Xiao, Jie'
'Deng, Liang'

_publ_section_title
;
 Synthesis, Structure, and Reactivity of Organo-Iron(II) Complexes with
 N-Heterocyclic Carbene Ligation
;
_journal_issue 7
_journal_name_full Organometallics
_journal_page_first 2018
_journal_paper_doi 10.1021/om2000663
_journal_volume 30
_journal_year 2011
_chemical_formula_sum 'C44 H64 Fe2 N8'
_chemical_formula_weight 816.73
_chemical_name_systematic
; 
 ? 
;
_space_group_IT_number 14
_symmetry_cell_setting monoclinic
_symmetry_space_group_name_Hall '-P 2yn'
_symmetry_space_group_name_H-M 'P 1 21/n 1'
_atom_sites_solution_hydrogens geom
_atom_sites_solution_primary direct
_atom_sites_solution_secondary difmap
_audit_creation_method SHELXL-97
_cell_angle_alpha 90.00
_cell_angle_beta 93.899(2)
_cell_angle_gamma 90.00
_cell_formula_units_Z 2
_cell_length_a 12.7444(12)
_cell_length_b 13.5148(12)
_cell_length_c 12.7572(12)
_cell_measurement_reflns_used 2748
_cell_measurement_temperature 293(2)
_cell_measurement_theta_max 22.49
_cell_measurement_theta_min 2.20
_cell_volume 2192.2(4)
_computing_cell_refinement 'Bruker SMART'
_computing_data_collection 'Bruker SMART'
_computing_data_reduction 'Bruker SHELXTL'
_computing_molecular_graphics 'Bruker SHELXTL'
_computing_publication_material 'Bruker SHELXTL'
_computing_structure_refinement 'SHELXL-97 (Sheldrick, 1997)'
_computing_structure_solution 'SHELXS-97 (Sheldrick, 1990)'
_diffrn_ambient_temperature 293(2)
_diffrn_measured_fraction_theta_full 1.000
_diffrn_measured_fraction_theta_max 1.000
_diffrn_radiation_monochromator graphite
_diffrn_radiation_source 'fine-focus sealed tube'
_diffrn_radiation_type MoK\a
_diffrn_radiation_wavelength 0.71073
_diffrn_reflns_av_R_equivalents 0.0358
_diffrn_reflns_av_sigmaI/netI 0.0477
_diffrn_reflns_limit_h_max 12
_diffrn_reflns_limit_h_min -15
_diffrn_reflns_limit_k_max 16
_diffrn_reflns_limit_k_min -16
_diffrn_reflns_limit_l_max 15
_diffrn_reflns_limit_l_min -10
_diffrn_reflns_number 11780
_diffrn_reflns_theta_full 25.99
_diffrn_reflns_theta_max 25.99
_diffrn_reflns_theta_min 2.19
_exptl_absorpt_coefficient_mu 0.701
_exptl_absorpt_correction_T_max 1.0000
_exptl_absorpt_correction_T_min 0.5541
_exptl_absorpt_correction_type empirical
_exptl_absorpt_process_details sadabs
_exptl_crystal_colour brown
_exptl_crystal_density_diffrn 1.237
_exptl_crystal_density_method 'not measured'
_exptl_crystal_description prismatic
_exptl_crystal_F_000 872
_exptl_crystal_size_max 0.450
_exptl_crystal_size_mid 0.369
_exptl_crystal_size_min 0.278
_refine_diff_density_max 0.939
_refine_diff_density_min -0.869
_refine_diff_density_rms 0.081
_refine_ls_extinction_method none
_refine_ls_goodness_of_fit_ref 1.045
_refine_ls_hydrogen_treatment constr
_refine_ls_matrix_type full
_refine_ls_number_parameters 259
_refine_ls_number_reflns 4300
_refine_ls_number_restraints 22
_refine_ls_restrained_S_all 1.105
_refine_ls_R_factor_all 0.0896
_refine_ls_R_factor_gt 0.0624
_refine_ls_shift/su_max 0.018
_refine_ls_shift/su_mean 0.001
_refine_ls_structure_factor_coef Fsqd
_refine_ls_weighting_details 'calc w=1/[\s^2^(Fo^2^)+(0.1108P)^2^+0.0000P] where P=(Fo^2^+2Fc^2^)/3'
_refine_ls_weighting_scheme calc
_refine_ls_wR_factor_gt 0.1816
_refine_ls_wR_factor_ref 0.1960
_reflns_number_gt 2775
_reflns_number_total 4300
_reflns_threshold_expression >2sigma(I)
_cod_data_source_file om2000663_si_001.cif
_cod_data_source_block 4b
_cod_depositor_comments
;
The following automatic conversions were performed:

'_symmetry_cell_setting' value 'Monoclinic' changed to 'monoclinic'
according to /home/saulius/struct/CIF-dictionaries/cif_core.dic
dictionary named 'cif_core.dic' version 2.4.1 from 2010-06-29.

Automatic conversion script
Id: cif_fix_values 1715 2011-07-08 13:25:40Z adriana 
;
_cod_original_sg_symbol_H-M P2(1)/n
_cod_database_code 4064362

loop_
_symmetry_equiv_pos_as_xyz
'x, y, z'
'-x+1/2, y+1/2, -z+1/2'
'-x, -y, -z'
'x-1/2, -y-1/2, z-1/2'

loop_
_atom_site_label
_atom_site_type_symbol
_atom_site_fract_x
_atom_site_fract_y
_atom_site_fract_z
_atom_site_U_iso_or_equiv
_atom_site_adp_type
_atom_site_occupancy
_atom_site_symmetry_multiplicity
_atom_site_calc_flag
_atom_site_refinement_flags
_atom_site_disorder_assembly
_atom_site_disorder_group
Fe1 Fe 1.02961(4) 0.12521(4) 1.05580(5) 0.0511(3) Uani 1 1 d . . .
N1 N 1.1055(3) 0.3399(3) 0.9914(3) 0.0624(10) Uani 1 1 d . . .
N2 N 1.0824(3) 0.2458(3) 0.8585(3) 0.0605(9) Uani 1 1 d . . .
N3 N 0.7966(3) 0.1365(3) 0.9674(3) 0.0643(10) Uani 1 1 d U A .
N4 N 0.8617(3) -0.0128(3) 0.9579(3) 0.0631(10) Uani 1 1 d . . .
C1 C 1.0786(3) 0.2458(3) 0.9643(4) 0.0536(10) Uani 1 1 d . . .
C2 C 1.1253(4) 0.3973(3) 0.9052(4) 0.0695(14) Uani 1 1 d . . .
C3 C 1.1105(4) 0.3385(4) 0.8207(4) 0.0708(13) Uani 1 1 d . . .
C4 C 1.1155(5) 0.3752(4) 1.1000(4) 0.0826(17) Uani 1 1 d . . .
H4A H 1.0796 0.3295 1.1441 0.099 Uiso 1 1 calc R . .
H4B H 1.0813 0.4391 1.1038 0.099 Uiso 1 1 calc R . .
C5 C 1.2295(5) 0.3851(5) 1.1424(5) 0.105(2) Uani 1 1 d . . .
H5A H 1.2619 0.3209 1.1454 0.157 Uiso 1 1 calc R . .
H5B H 1.2321 0.4132 1.2116 0.157 Uiso 1 1 calc R . .
H5C H 1.2665 0.4273 1.0969 0.157 Uiso 1 1 calc R . .
C6 C 1.1559(5) 0.5033(4) 0.9108(5) 0.106(2) Uani 1 1 d . . .
H6A H 1.2295 0.5086 0.9320 0.159 Uiso 1 1 calc R . .
H6B H 1.1157 0.5365 0.9611 0.159 Uiso 1 1 calc R . .
H6C H 1.1424 0.5333 0.8431 0.159 Uiso 1 1 calc R . .
C7 C 1.1228(6) 0.3591(5) 0.7086(5) 0.104(2) Uani 1 1 d . . .
H7A H 1.0550 0.3593 0.6710 0.156 Uiso 1 1 calc R . .
H7B H 1.1660 0.3088 0.6803 0.156 Uiso 1 1 calc R . .
H7C H 1.1556 0.4225 0.7017 0.156 Uiso 1 1 calc R . .
C8 C 1.0610(4) 0.1575(4) 0.7941(4) 0.0789(15) Uani 1 1 d . . .
H8A H 1.0237 0.1770 0.7286 0.095 Uiso 1 1 calc R . .
H8B H 1.0154 0.1137 0.8305 0.095 Uiso 1 1 calc R . .
C9 C 1.1569(5) 0.1030(5) 0.7706(6) 0.109(2) Uani 1 1 d . . .
H9A H 1.2047 0.1471 0.7391 0.163 Uiso 1 1 calc R . .
H9B H 1.1386 0.0499 0.7228 0.163 Uiso 1 1 calc R . .
H9C H 1.1898 0.0765 0.8344 0.163 Uiso 1 1 calc R . .
C10 C 0.8874(3) 0.0824(3) 0.9814(3) 0.0455(9) Uani 1 1 d U . .
C11 C 0.7146(3) 0.0780(4) 0.9349(4) 0.0612(12) Uani 1 1 d . . .
C12 C 0.7555(3) -0.0147(3) 0.9292(4) 0.0553(11) Uani 1 1 d . . .
C13 C 0.7964(5) 0.2449(4) 0.9804(4) 0.0892(15) Uani 1 1 d DU . .
H13A H 0.7311 0.2657 1.0085 0.107 Uiso 1 1 d R A .
H13B H 0.8541 0.2653 1.0292 0.107 Uiso 1 1 d R . .
C14 C 0.8320(10) 0.2841(9) 0.8731(8) 0.0937(17) Uani 0.50 1 d PDU A 1
H14A H 0.8337 0.3551 0.8742 0.141 Uiso 0.50 1 calc PR A 1
H14B H 0.7833 0.2620 0.8173 0.141 Uiso 0.50 1 calc PR A 1
H14C H 0.9009 0.2591 0.8620 0.141 Uiso 0.50 1 calc PR A 1
C14' C 0.7837(10) 0.2984(9) 0.8813(8) 0.0929(17) Uani 0.50 1 d PDU A 2
H14D H 0.7151 0.3281 0.8744 0.139 Uiso 0.50 1 calc PR A 2
H14E H 0.7911 0.2533 0.8241 0.139 Uiso 0.50 1 calc PR A 2
H14F H 0.8364 0.3490 0.8798 0.139 Uiso 0.50 1 calc PR A 2
C15 C 0.6036(4) 0.1109(4) 0.9102(5) 0.0881(18) Uani 1 1 d . . .
H15A H 0.5733 0.1305 0.9739 0.132 Uiso 1 1 calc R . .
H15B H 0.5636 0.0573 0.8783 0.132 Uiso 1 1 calc R . .
H15C H 0.6028 0.1660 0.8626 0.132 Uiso 1 1 calc R . .
C16 C 0.6994(5) -0.1083(4) 0.8949(7) 0.107(2) Uani 1 1 d . . .
H16A H 0.6549 -0.1293 0.9485 0.160 Uiso 1 1 calc R . .
H16B H 0.7501 -0.1591 0.8836 0.160 Uiso 1 1 calc R . .
H16C H 0.6573 -0.0965 0.8309 0.160 Uiso 1 1 calc R . .
C17 C 1.0059(3) 0.1483(3) 1.2153(3) 0.0541(10) Uani 1 1 d . . .
C18 C 1.0602(4) 0.0905(4) 1.2914(4) 0.0752(14) Uani 1 1 d . . .
H18 H 1.1143 0.0501 1.2710 0.090 Uiso 1 1 calc R . .
C19 C 1.0379(5) 0.0904(5) 1.3954(5) 0.0913(18) Uani 1 1 d . . .
H19 H 1.0779 0.0518 1.4435 0.110 Uiso 1 1 calc R . .
C20 C 0.9574(5) 0.1467(5) 1.4287(5) 0.0917(19) Uani 1 1 d . . .
H20 H 0.9424 0.1475 1.4990 0.110 Uiso 1 1 calc R . .
C21 C 0.9000(5) 0.2014(5) 1.3561(5) 0.0957(19) Uani 1 1 d . . .
H21 H 0.8434 0.2386 1.3764 0.115 Uiso 1 1 calc R . .
C22 C 0.9250(4) 0.2021(4) 1.2519(4) 0.0774(14) Uani 1 1 d . . .
H22 H 0.8848 0.2412 1.2045 0.093 Uiso 1 1 calc R . .

loop_
_atom_site_aniso_label
_atom_site_aniso_U_11
_atom_site_aniso_U_22
_atom_site_aniso_U_33
_atom_site_aniso_U_23
_atom_site_aniso_U_13
_atom_site_aniso_U_12
Fe1 0.0527(4) 0.0363(3) 0.0638(4) -0.0015(3) -0.0007(3) -0.0011(2)
N1 0.067(2) 0.0452(19) 0.077(3) -0.0051(18) 0.015(2) -0.0062(17)
N2 0.059(2) 0.058(2) 0.066(2) -0.0032(18) 0.0087(18) -0.0042(18)
N3 0.064(2) 0.058(2) 0.069(2) -0.0070(18) -0.0053(19) 0.0167(16)
N4 0.059(2) 0.053(2) 0.076(3) 0.0006(18) -0.0030(19) 0.0017(17)
C1 0.055(2) 0.039(2) 0.068(3) -0.0052(19) 0.010(2) -0.0027(18)
C2 0.068(3) 0.053(3) 0.090(4) 0.015(2) 0.021(3) -0.004(2)
C3 0.059(3) 0.073(3) 0.082(4) 0.017(3) 0.014(3) -0.002(2)
C4 0.101(4) 0.063(3) 0.087(4) -0.025(3) 0.034(3) -0.030(3)
C5 0.119(5) 0.098(5) 0.098(5) -0.033(4) 0.015(4) -0.028(4)
C6 0.121(5) 0.057(3) 0.144(6) 0.014(4) 0.033(4) -0.020(3)
C7 0.111(5) 0.122(6) 0.080(4) 0.029(4) 0.012(4) -0.012(4)
C8 0.079(4) 0.088(4) 0.071(3) -0.018(3) 0.013(3) -0.011(3)
C9 0.102(5) 0.101(5) 0.128(6) -0.046(4) 0.048(4) -0.019(4)
C10 0.0472(19) 0.0369(19) 0.052(2) -0.0048(17) -0.0012(18) -0.0010(14)
C11 0.049(3) 0.069(3) 0.064(3) -0.002(2) -0.005(2) 0.009(2)
C12 0.043(2) 0.051(2) 0.071(3) -0.004(2) -0.010(2) 0.0011(18)
C13 0.091(4) 0.065(3) 0.111(4) -0.010(2) -0.005(3) 0.028(3)
C14 0.094(4) 0.069(3) 0.117(4) -0.010(3) -0.005(3) 0.028(3)
C14' 0.092(4) 0.069(3) 0.116(4) -0.010(3) -0.004(3) 0.028(3)
C15 0.062(3) 0.102(4) 0.097(4) -0.011(3) -0.014(3) 0.021(3)
C16 0.068(4) 0.077(4) 0.170(7) -0.018(4) -0.029(4) -0.002(3)
C17 0.051(2) 0.053(2) 0.058(3) 0.0028(19) 0.001(2) -0.0114(19)
C18 0.076(3) 0.069(3) 0.080(4) 0.007(3) 0.003(3) 0.001(3)
C19 0.094(4) 0.093(4) 0.086(4) 0.029(3) -0.002(3) -0.010(4)
C20 0.082(4) 0.121(5) 0.073(4) 0.007(3) 0.008(3) -0.022(4)
C21 0.068(4) 0.127(6) 0.094(5) -0.010(4) 0.020(3) 0.000(3)
C22 0.071(3) 0.090(4) 0.070(3) 0.001(3) -0.003(3) 0.006(3)

loop_
_atom_type_symbol
_atom_type_description
_atom_type_scat_dispersion_real
_atom_type_scat_dispersion_imag
_atom_type_scat_source
C C 0.0033 0.0016 'International Tables Vol C Tables 4.2.6.8 and 6.1.1.4'
H H 0.0000 0.0000 'International Tables Vol C Tables 4.2.6.8 and 6.1.1.4'
N N 0.0061 0.0033 'International Tables Vol C Tables 4.2.6.8 and 6.1.1.4'
Fe Fe 0.3463 0.8444 'International Tables Vol C Tables 4.2.6.8 and 6.1.1.4'

loop_
_geom_angle_atom_site_label_1
_geom_angle_atom_site_label_2
_geom_angle_atom_site_label_3
_geom_angle
_geom_angle_site_symmetry_1
_geom_angle_site_symmetry_3
C10 Fe1 N4 109.03(14) . 3_757
C10 Fe1 C17 107.82(16) . .
N4 Fe1 C17 109.39(16) 3_757 .
C10 Fe1 C1 104.12(16) . .
N4 Fe1 C1 107.02(16) 3_757 .
C17 Fe1 C1 119.06(16) . .
C1 N1 C2 112.4(4) . .
C1 N1 C4 123.5(4) . .
C2 N1 C4 124.1(4) . .
C1 N2 C3 111.8(4) . .
C1 N2 C8 122.8(4) . .
C3 N2 C8 125.4(4) . .
C11 N3 C10 110.8(4) . .
C11 N3 C13 127.4(4) . .
C10 N3 C13 121.6(4) . .
C10 N4 C12 107.1(3) . .
C10 N4 Fe1 124.2(3) . 3_757
C12 N4 Fe1 127.9(3) . 3_757
N2 C1 N1 103.2(4) . .
N2 C1 Fe1 125.4(3) . .
N1 C1 Fe1 131.2(3) . .
C3 C2 N1 106.4(4) . .
C3 C2 C6 129.3(5) . .
N1 C2 C6 124.3(5) . .
C2 C3 N2 106.2(4) . .
C2 C3 C7 130.4(5) . .
N2 C3 C7 123.4(5) . .
N1 C4 C5 112.6(5) . .
N1 C4 H4A 109.1 . .
C5 C4 H4A 109.1 . .
N1 C4 H4B 109.1 . .
C5 C4 H4B 109.1 . .
H4A C4 H4B 107.8 . .
C4 C5 H5A 109.5 . .
C4 C5 H5B 109.5 . .
H5A C5 H5B 109.5 . .
C4 C5 H5C 109.5 . .
H5A C5 H5C 109.5 . .
H5B C5 H5C 109.5 . .
C2 C6 H6A 109.5 . .
C2 C6 H6B 109.5 . .
H6A C6 H6B 109.5 . .
C2 C6 H6C 109.5 . .
H6A C6 H6C 109.5 . .
H6B C6 H6C 109.5 . .
C3 C7 H7A 109.5 . .
C3 C7 H7B 109.5 . .
H7A C7 H7B 109.5 . .
C3 C7 H7C 109.5 . .
H7A C7 H7C 109.5 . .
H7B C7 H7C 109.5 . .
N2 C8 C9 113.3(5) . .
N2 C8 H8A 108.9 . .
C9 C8 H8A 108.9 . .
N2 C8 H8B 108.9 . .
C9 C8 H8B 108.9 . .
H8A C8 H8B 107.7 . .
C8 C9 H9A 109.5 . .
C8 C9 H9B 109.5 . .
H9A C9 H9B 109.5 . .
C8 C9 H9C 109.5 . .
H9A C9 H9C 109.5 . .
H9B C9 H9C 109.5 . .
N4 C10 N3 106.8(3) . .
N4 C10 Fe1 123.9(3) . .
N3 C10 Fe1 128.0(3) . .
C12 C11 N3 105.3(4) . .
C12 C11 C15 128.5(4) . .
N3 C11 C15 126.2(4) . .
C11 C12 N4 110.0(4) . .
C11 C12 C16 127.9(4) . .
N4 C12 C16 122.1(4) . .
C14' C13 N3 113.3(7) . .
C14' C13 C14 25.0(6) . .
N3 C13 C14 103.6(6) . .
C14' C13 H13A 97.4 . .
N3 C13 H13A 109.7 . .
C14 C13 H13A 122.2 . .
C14' C13 H13B 116.9 . .
N3 C13 H13B 110.3 . .
C14 C13 H13B 102.4 . .
H13A C13 H13B 108.2 . .
C13 C14 H14A 109.5 . .
C13 C14 H14B 109.5 . .
H14A C14 H14B 109.5 . .
C13 C14 H14C 109.5 . .
H14A C14 H14C 109.5 . .
H14B C14 H14C 109.5 . .
C13 C14' H14D 109.5 . .
C13 C14' H14E 109.5 . .
H14D C14' H14E 109.5 . .
C13 C14' H14F 109.5 . .
H14D C14' H14F 109.5 . .
H14E C14' H14F 109.5 . .
C11 C15 H15A 109.5 . .
C11 C15 H15B 109.5 . .
H15A C15 H15B 109.5 . .
C11 C15 H15C 109.5 . .
H15A C15 H15C 109.5 . .
H15B C15 H15C 109.5 . .
C12 C16 H16A 109.5 . .
C12 C16 H16B 109.5 . .
H16A C16 H16B 109.5 . .
C12 C16 H16C 109.5 . .
H16A C16 H16C 109.5 . .
H16B C16 H16C 109.5 . .
C22 C17 C18 114.2(4) . .
C22 C17 Fe1 124.8(3) . .
C18 C17 Fe1 119.7(4) . .
C19 C18 C17 123.2(5) . .
C19 C18 H18 118.4 . .
C17 C18 H18 118.4 . .
C20 C19 C18 120.5(6) . .
C20 C19 H19 119.8 . .
C18 C19 H19 119.8 . .
C19 C20 C21 118.1(6) . .
C19 C20 H20 120.9 . .
C21 C20 H20 120.9 . .
C20 C21 C22 120.6(6) . .
C20 C21 H21 119.7 . .
C22 C21 H21 119.7 . .
C17 C22 C21 123.3(5) . .
C17 C22 H22 118.3 . .
C21 C22 H22 118.3 . .

loop_
_geom_bond_atom_site_label_1
_geom_bond_atom_site_label_2
_geom_bond_distance
_geom_bond_site_symmetry_2
Fe1 C10 2.071(4) .
Fe1 N4 2.071(4) 3_757
Fe1 C17 2.101(5) .
Fe1 C1 2.123(4) .
N1 C1 1.356(5) .
N1 C2 1.384(6) .
N1 C4 1.463(6) .
N2 C1 1.354(6) .
N2 C3 1.397(6) .
N2 C8 1.464(6) .
N3 C11 1.353(6) .
N3 C10 1.371(5) .
N3 C13 1.475(6) .
N4 C10 1.356(5) .
N4 C12 1.378(5) .
N4 Fe1 2.071(4) 3_757
C2 C3 1.342(7) .
C2 C6 1.485(7) .
C3 C7 1.475(8) .
C4 C5 1.521(9) .
C4 H4A 0.9700 .
C4 H4B 0.9700 .
C5 H5A 0.9600 .
C5 H5B 0.9600 .
C5 H5C 0.9600 .
C6 H6A 0.9600 .
C6 H6B 0.9600 .
C6 H6C 0.9600 .
C7 H7A 0.9600 .
C7 H7B 0.9600 .
C7 H7C 0.9600 .
C8 C9 1.475(8) .
C8 H8A 0.9700 .
C8 H8B 0.9700 .
C9 H9A 0.9600 .
C9 H9B 0.9600 .
C9 H9C 0.9600 .
C11 C12 1.361(6) .
C11 C15 1.495(6) .
C12 C16 1.504(6) .
C13 C14' 1.456(9) .
C13 C14 1.563(8) .
C13 H13A 0.9700 .
C13 H13B 0.9701 .
C14 H14A 0.9600 .
C14 H14B 0.9600 .
C14 H14C 0.9600 .
C14' H14D 0.9600 .
C14' H14E 0.9600 .
C14' H14F 0.9600 .
C15 H15A 0.9600 .
C15 H15B 0.9600 .
C15 H15C 0.9600 .
C16 H16A 0.9600 .
C16 H16B 0.9600 .
C16 H16C 0.9600 .
C17 C22 1.370(6) .
C17 C18 1.393(7) .
C18 C19 1.376(8) .
C18 H18 0.9300 .
C19 C20 1.368(9) .
C19 H19 0.9300 .
C20 C21 1.360(8) .
C20 H20 0.9300 .
C21 C22 1.388(7) .
C21 H21 0.9300 .
C22 H22 0.9300 .

loop_
_geom_torsion_atom_site_label_1
_geom_torsion_atom_site_label_2
_geom_torsion_atom_site_label_3
_geom_torsion_atom_site_label_4
_geom_torsion
_geom_torsion_site_symmetry_1
C3 N2 C1 N1 -0.4(5) .
C8 N2 C1 N1 178.6(4) .
C3 N2 C1 Fe1 175.5(3) .
C8 N2 C1 Fe1 -5.4(6) .
C2 N1 C1 N2 0.2(5) .
C4 N1 C1 N2 -178.0(4) .
C2 N1 C1 Fe1 -175.4(3) .
C4 N1 C1 Fe1 6.4(7) .
C10 Fe1 C1 N2 -49.9(4) .
N4 Fe1 C1 N2 65.4(4) 3_757
C17 Fe1 C1 N2 -170.0(3) .
C10 Fe1 C1 N1 124.8(4) .
N4 Fe1 C1 N1 -119.8(4) 3_757
C17 Fe1 C1 N1 4.8(5) .
C1 N1 C2 C3 0.2(5) .
C4 N1 C2 C3 178.3(5) .
C1 N1 C2 C6 179.7(5) .
C4 N1 C2 C6 -2.1(8) .
N1 C2 C3 N2 -0.4(5) .
C6 C2 C3 N2 -179.9(6) .
N1 C2 C3 C7 -178.3(5) .
C6 C2 C3 C7 2.2(10) .
C1 N2 C3 C2 0.5(5) .
C8 N2 C3 C2 -178.5(4) .
C1 N2 C3 C7 178.6(5) .
C8 N2 C3 C7 -0.4(8) .
C1 N1 C4 C5 103.5(5) .
C2 N1 C4 C5 -74.5(6) .
C1 N2 C8 C9 -95.6(6) .
C3 N2 C8 C9 83.3(7) .
C12 N4 C10 N3 0.5(5) .
Fe1 N4 C10 N3 170.8(3) 3_757
C12 N4 C10 Fe1 168.1(3) .
Fe1 N4 C10 Fe1 -21.6(5) 3_757
C11 N3 C10 N4 -0.5(5) .
C13 N3 C10 N4 -176.5(4) .
C11 N3 C10 Fe1 -167.4(3) .
C13 N3 C10 Fe1 16.6(6) .
N4 Fe1 C10 N4 18.8(5) 3_757
C17 Fe1 C10 N4 -99.9(4) .
C1 Fe1 C10 N4 132.8(4) .
N4 Fe1 C10 N3 -176.3(4) 3_757
C17 Fe1 C10 N3 65.0(4) .
C1 Fe1 C10 N3 -62.4(4) .
C10 N3 C11 C12 0.4(5) .
C13 N3 C11 C12 176.1(5) .
C10 N3 C11 C15 -179.2(5) .
C13 N3 C11 C15 -3.5(8) .
N3 C11 C12 N4 -0.1(6) .
C15 C11 C12 N4 179.5(5) .
N3 C11 C12 C16 -178.6(6) .
C15 C11 C12 C16 0.9(10) .
C10 N4 C12 C11 -0.3(5) .
Fe1 N4 C12 C11 -170.1(3) 3_757
C10 N4 C12 C16 178.4(5) .
Fe1 N4 C12 C16 8.5(7) 3_757
C11 N3 C13 C14' -69.4(9) .
C10 N3 C13 C14' 105.8(7) .
C11 N3 C13 C14 -93.7(8) .
C10 N3 C13 C14 81.6(7) .
C10 Fe1 C17 C22 -47.8(4) .
N4 Fe1 C17 C22 -166.2(4) 3_757
C1 Fe1 C17 C22 70.4(4) .
C10 Fe1 C17 C18 118.1(4) .
N4 Fe1 C17 C18 -0.3(4) 3_757
C1 Fe1 C17 C18 -123.7(4) .
C22 C17 C18 C19 -2.6(7) .
Fe1 C17 C18 C19 -169.9(4) .
C17 C18 C19 C20 1.7(9) .
C18 C19 C20 C21 0.7(9) .
C19 C20 C21 C22 -2.0(9) .
C18 C17 C22 C21 1.2(7) .
Fe1 C17 C22 C21 167.8(4) .
C20 C21 C22 C17 1.1(9) .
